data_2216580
loop_
_publ_author_name
'Lin, Jiao-Min'
'Guan, Yang-Fan'
'Dong, Wen'

_publ_section_title
;Diaquabis[5-(1<i>H</i>-tetrazol-5-ylamino-\k<i>N</i>^4^)tetrazolato-\k<i>N</i>^1^]manganese(II)
 dihydrate
;
_journal_coeditor_code HY2096
_journal_issue 12
_journal_name_full 'Acta Crystallographica Section E'
_journal_page_first m3017
_journal_page_last m3017
_journal_paper_doi 10.1107/S1600536807057091
_journal_volume 63
_journal_year 2007
_chemical_formula_iupac '[Mn (C2 H2 N9)2 (H2 O)2], 2H2 O'
_chemical_formula_moiety 'C4 H12 Mn N18 O4'
_chemical_formula_sum 'C4 H12 Mn N18 O4'
_chemical_formula_weight 431.26
_chemical_name_systematic
;
Diaquabis[5-(1<i>H</i>-tetrazol-5-ylamino-\kN^4^)tetrazolato-
\k<i>N</i>^1^]manganese(II) dihydrate
;
_space_group_IT_number 61
_symmetry_cell_setting orthorhombic
_symmetry_space_group_name_Hall '-P 2ac 2ab'
_symmetry_space_group_name_H-M 'P b c a'
_atom_sites_solution_hydrogens geom
_atom_sites_solution_primary direct
_atom_sites_solution_secondary difmap
_audit_creation_method SHELXL-97
_cell_angle_alpha 90.00
_cell_angle_beta 90.00
_cell_angle_gamma 90.00
_cell_formula_units_Z 4
_cell_length_a 14.8048(12)
_cell_length_b 6.8674(6)
_cell_length_c 15.1623(12)
_cell_measurement_reflns_used 2291
_cell_measurement_temperature 296(2)
_cell_measurement_theta_max 27.470
_cell_measurement_theta_min 2.69
_cell_volume 1541.6(2)
_computing_cell_refinement 'SAINT (Bruker, 2001)'
_computing_data_collection 'SMART (Bruker, 2001)'
_computing_data_reduction 'SAINT (Bruker, 2001'
_computing_molecular_graphics 'SHELXTL (Bruker, 2001)'
_computing_publication_material 'SHELXTL (Bruker, 2001)'
_computing_structure_refinement 'SHELXL97 (Sheldrick, 1997)'
_computing_structure_solution 'SHELXS97 (Sheldrick, 1997)'
_diffrn_ambient_temperature 296(2)
_diffrn_measured_fraction_theta_full 1.000
_diffrn_measured_fraction_theta_max 1.000
_diffrn_measurement_device_type 'Bruker SMART APEX CCD area-detector'
_diffrn_measurement_method '\f and \w scans'
_diffrn_radiation_monochromator graphite
_diffrn_radiation_source 'fine-focus sealed tube'
_diffrn_radiation_type MoK\a
_diffrn_radiation_wavelength 0.71073
_diffrn_reflns_av_R_equivalents 0.0835
_diffrn_reflns_av_sigmaI/netI 0.0465
_diffrn_reflns_limit_h_max 19
_diffrn_reflns_limit_h_min -19
_diffrn_reflns_limit_k_max 8
_diffrn_reflns_limit_k_min -8
_diffrn_reflns_limit_l_max 19
_diffrn_reflns_limit_l_min -19
_diffrn_reflns_number 23612
_diffrn_reflns_theta_full 27.47
_diffrn_reflns_theta_max 27.47
_diffrn_reflns_theta_min 2.69
_exptl_absorpt_coefficient_mu 0.923
_exptl_absorpt_correction_T_max 0.891
_exptl_absorpt_correction_T_min 0.798
_exptl_absorpt_correction_type multi-scan
_exptl_absorpt_process_details '(SADABS; Sheldrick, 1996)'
_exptl_crystal_colour colorless
_exptl_crystal_density_diffrn 1.858
_exptl_crystal_density_method 'not measured'
_exptl_crystal_description block
_exptl_crystal_F_000 876.0
_exptl_crystal_size_max 0.239
_exptl_crystal_size_mid 0.193
_exptl_crystal_size_min 0.120
_refine_diff_density_max 1.542
_refine_diff_density_min -0.466
_refine_ls_extinction_coef 0.0043(13)
_refine_ls_extinction_expression Fc^*^=kFc[1+0.001xFc^2^\l^3^/sin(2\q)]^-1/4^
_refine_ls_extinction_method SHELXL
_refine_ls_goodness_of_fit_ref 1.028
_refine_ls_hydrogen_treatment mixed
_refine_ls_matrix_type full
_refine_ls_number_parameters 138
_refine_ls_number_reflns 1764
_refine_ls_number_restraints 0
_refine_ls_restrained_S_all 1.028
_refine_ls_R_factor_all 0.0901
_refine_ls_R_factor_gt 0.0516
_refine_ls_shift/su_max 0.000
_refine_ls_shift/su_mean 0.000
_refine_ls_structure_factor_coef Fsqd
_refine_ls_weighting_details 'calc w=1/[\s^2^(Fo^2^)+(0.0848P)^2^+0.1407P] where P=(Fo^2^+2Fc^2^)/3'
_refine_ls_weighting_scheme calc
_refine_ls_wR_factor_gt 0.1249
_refine_ls_wR_factor_ref 0.1449
_reflns_number_gt 1148
_reflns_number_total 1764
_reflns_threshold_expression >2\s(I)
_cod_data_source_file hy2096.cif
_cod_data_source_block I
_cod_database_code 2216580
_cod_database_fobs_code 2216580

loop_
_symmetry_equiv_pos_as_xyz
'x, y, z'
'-x+1/2, -y, z+1/2'
'-x, y+1/2, -z+1/2'
'x+1/2, -y+1/2, -z'
'-x, -y, -z'
'x-1/2, y, -z-1/2'
'x, -y-1/2, z-1/2'
'-x-1/2, y-1/2, z'

loop_
_atom_site_type_symbol
_atom_site_label
_atom_site_fract_x
_atom_site_fract_y
_atom_site_fract_z
_atom_site_U_iso_or_equiv
_atom_site_adp_type
_atom_site_calc_flag
_atom_site_refinement_flags
_atom_site_occupancy
Mn Mn1 0.5000 0.0000 0.5000 0.0220(3) Uani d S 1
N N9 0.77109(17) 0.0326(4) 0.62014(18) 0.0267(7) Uani d . 1
H H2 0.8085 0.0652 0.6610 0.032 Uiso calc R 1
N N1 0.48570(17) 0.0800(4) 0.63974(17) 0.0242(7) Uani d . 1
N N5 0.63655(18) 0.1039(5) 0.69756(17) 0.0288(7) Uani d . 1
H H1 0.6677 0.1492 0.7408 0.035 Uiso calc R 1
N N3 0.41468(18) 0.1035(5) 0.76371(18) 0.0295(7) Uani d . 1
N N4 0.50344(17) 0.1154(5) 0.78366(17) 0.0272(7) Uani d . 1
N N8 0.79321(19) -0.0362(4) 0.53957(19) 0.0294(7) Uani d . 1
N N2 0.40356(18) 0.0821(5) 0.67952(18) 0.0310(7) Uani d . 1
N N7 0.71908(19) -0.0692(5) 0.49821(18) 0.0297(7) Uani d . 1
N N6 0.64677(19) -0.0217(4) 0.54967(17) 0.0253(7) Uani d . 1
C C1 0.5441(2) 0.0999(5) 0.7061(2) 0.0221(7) Uani d . 1
C C2 0.6814(2) 0.0412(5) 0.6255(2) 0.0244(8) Uani d . 1
O O1 0.5313(2) 0.2997(4) 0.46099(17) 0.0382(7) Uani d . 1
H H3 0.5228 0.3125 0.4079 0.057 Uiso calc R 1
H H4 0.567(4) 0.369(8) 0.483(3) 0.08(2) Uiso d . 1
O O2 0.7346(2) 0.2913(5) 0.8230(2) 0.0491(9) Uani d . 1
H H6 0.769(4) 0.248(10) 0.864(4) 0.11(2) Uiso d . 1
H H5 0.707(3) 0.377(8) 0.850(3) 0.070(18) Uiso d . 1

loop_
_atom_site_aniso_label
_atom_site_aniso_U_11
_atom_site_aniso_U_22
_atom_site_aniso_U_33
_atom_site_aniso_U_12
_atom_site_aniso_U_13
_atom_site_aniso_U_23
Mn1 0.0181(4) 0.0321(5) 0.0157(4) -0.0019(3) -0.0014(3) -0.0011(3)
N9 0.0181(15) 0.0419(18) 0.0200(13) 0.0020(12) -0.0032(11) -0.0026(13)
N1 0.0159(14) 0.0381(17) 0.0186(14) -0.0006(12) 0.0016(10) -0.0031(13)
N5 0.0165(14) 0.0505(19) 0.0194(13) -0.0011(13) -0.0022(11) -0.0084(14)
N3 0.0188(15) 0.0464(19) 0.0233(14) -0.0027(14) 0.0026(11) -0.0016(13)
N4 0.0191(14) 0.043(2) 0.0196(13) -0.0023(12) 0.0009(11) -0.0036(13)
N8 0.0221(16) 0.043(2) 0.0228(15) 0.0016(13) 0.0018(12) -0.0010(13)
N2 0.0171(15) 0.054(2) 0.0224(15) -0.0028(14) 0.0028(11) -0.0041(14)
N7 0.0195(15) 0.0431(18) 0.0265(15) 0.0040(14) -0.0003(11) -0.0043(13)
N6 0.0193(15) 0.0369(18) 0.0197(14) 0.0018(12) -0.0008(11) -0.0033(12)
C1 0.0196(17) 0.0283(19) 0.0185(16) -0.0040(14) 0.0013(12) 0.0017(14)
C2 0.0169(16) 0.033(2) 0.0230(17) 0.0000(14) -0.0005(13) -0.0002(14)
O1 0.0504(18) 0.0390(17) 0.0252(13) -0.0111(14) -0.0087(14) 0.0034(12)
O2 0.0460(18) 0.056(2) 0.0454(18) 0.0218(16) -0.0190(14) -0.0193(15)

loop_
_atom_type_symbol
_atom_type_description
_atom_type_scat_dispersion_real
_atom_type_scat_dispersion_imag
_atom_type_scat_source
C C 0.0033 0.0016 'International Tables Vol C Tables 4.2.6.8 and 6.1.1.4'
H H 0.0000 0.0000 'International Tables Vol C Tables 4.2.6.8 and 6.1.1.4'
N N 0.0061 0.0033 'International Tables Vol C Tables 4.2.6.8 and 6.1.1.4'
O O 0.0106 0.0060 'International Tables Vol C Tables 4.2.6.8 and 6.1.1.4'
Mn Mn 0.3368 0.7283 'International Tables Vol C Tables 4.2.6.8 and 6.1.1.4'

loop_
_geom_angle_atom_site_label_1
_geom_angle_atom_site_label_2
_geom_angle_atom_site_label_3
_geom_angle_site_symmetry_1
_geom_angle_site_symmetry_3
_geom_angle
_geom_angle_publ_flag
O1 Mn1 O1 5_656 . 180.00(13) ?
O1 Mn1 N1 5_656 . 87.37(10) y
O1 Mn1 N1 . . 92.63(10) y
O1 Mn1 N1 5_656 5_656 92.63(10) ?
O1 Mn1 N1 . 5_656 87.37(10) ?
N1 Mn1 N1 . 5_656 180.0 ?
O1 Mn1 N6 5_656 . 92.90(10) y
O1 Mn1 N6 . . 87.10(11) y
N1 Mn1 N6 . . 78.00(9) y
N1 Mn1 N6 5_656 . 102.00(9) y
O1 Mn1 N6 5_656 5_656 87.10(11) ?
O1 Mn1 N6 . 5_656 92.90(10) ?
N1 Mn1 N6 . 5_656 102.00(9) ?
N1 Mn1 N6 5_656 5_656 78.00(9) ?
N6 Mn1 N6 . 5_656 180.0 ?
C2 N9 N8 . . 108.2(3) ?
C2 N9 H2 . . 125.9 ?
N8 N9 H2 . . 125.9 ?
C1 N1 N2 . . 104.1(2) ?
C1 N1 Mn1 . . 133.7(2) ?
N2 N1 Mn1 . . 121.14(19) ?
C2 N5 C1 . . 124.0(3) ?
C2 N5 H1 . . 118.0 ?
C1 N5 H1 . . 118.0 ?
N2 N3 N4 . . 110.6(3) ?
C1 N4 N3 . . 103.8(3) ?
N7 N8 N9 . . 107.2(3) ?
N3 N2 N1 . . 109.0(2) ?
N8 N7 N6 . . 110.4(3) ?
C2 N6 N7 . . 105.6(3) ?
C2 N6 Mn1 . . 128.6(2) ?
N7 N6 Mn1 . . 124.65(19) ?
N4 C1 N1 . . 112.6(3) ?
N4 C1 N5 . . 122.3(3) ?
N1 C1 N5 . . 125.2(3) ?
N6 C2 N9 . . 108.5(3) ?
N6 C2 N5 . . 127.9(3) ?
N9 C2 N5 . . 123.6(3) ?
Mn1 O1 H3 . . 109.5 ?
Mn1 O1 H4 . . 127(4) ?
H3 O1 H4 . . 116.8 ?
H6 O2 H5 . . 101(5) ?

loop_
_geom_bond_atom_site_label_1
_geom_bond_atom_site_label_2
_geom_bond_site_symmetry_2
_geom_bond_distance
_geom_bond_publ_flag
Mn1 O1 5_656 2.191(3) ?
Mn1 O1 . 2.191(3) y
Mn1 N1 . 2.199(3) y
Mn1 N1 5_656 2.199(3) ?
Mn1 N6 . 2.304(3) y
Mn1 N6 5_656 2.304(3) ?
N9 C2 . 1.332(4) ?
N9 N8 . 1.350(4) ?
N9 H2 . 0.8600 ?
N1 C1 . 1.334(4) ?
N1 N2 . 1.357(4) ?
N5 C2 . 1.349(4) ?
N5 C1 . 1.376(4) ?
N5 H1 . 0.8600 ?
N3 N2 . 1.295(4) ?
N3 N4 . 1.351(4) ?
N4 C1 . 1.325(4) ?
N8 N7 . 1.284(4) ?
N7 N6 . 1.364(4) ?
N6 C2 . 1.330(4) ?
O1 H3 . 0.8200 ?
O1 H4 . 0.79(5) ?
O2 H6 . 0.85(6) ?
O2 H5 . 0.82(5) ?

loop_
_geom_hbond_atom_site_label_D
_geom_hbond_atom_site_label_H
_geom_hbond_atom_site_label_A
_geom_hbond_site_symmetry_A
_geom_hbond_distance_DH
_geom_hbond_distance_HA
_geom_hbond_distance_DA
_geom_hbond_angle_DHA
_geom_hbond_publ_flag
N9 H2 N3 6_657 0.86 1.96 2.803(4) 166 y
N5 H1 O2 . 0.86 1.87 2.716(4) 169 y
O1 H3 N4 7_565 0.82 1.97 2.782(4) 172 y
O1 H4 N8 8_765 0.79(5) 2.33(6) 3.072(4) 157(6) y
O2 H5 N2 3_656 0.82(5) 2.21(5) 2.859(5) 136(4) y
O2 H5 N7 7_566 0.82(5) 2.62(5) 3.280(4) 139(4) y
O2 H6 N7 2_655 0.85(6) 2.39(7) 3.140(4) 148(5) y
O2 H6 N2 6_657 0.85(6) 2.39(6) 2.885(4) 118(5) y
